data_7001608
loop_
_publ_author_name
'Zhang, Mei-Li'
'Li, Dong-Sheng'
'Wang, Ji-Jiang'
'Fu, Feng'
'Du, Miao'
'Zou, Kun'
'Gao, Xiao-Ming'

_publ_section_title
;
 Structural diversity and properties of ZnII and CdII complexes with a
 flexible dicarboxylate building block 1,3-phenylenediacetate and
 various heterocyclic co-ligands
;
_journal_issue 27
_journal_name_full 'Dalton Transactions'
_journal_page_first 5355
_journal_page_last 5364
_journal_paper_doi 10.1039/b901418g
_journal_year 2009
_chemical_formula_sum 'C40 H36 Cd2 N4 O10'
_chemical_formula_weight 957.53
_chemical_name_systematic
;
?
;
_space_group_IT_number 2
_symmetry_cell_setting triclinic
_symmetry_space_group_name_Hall '-P 1'
_symmetry_space_group_name_H-M 'P -1'
_atom_sites_solution_hydrogens geom
_atom_sites_solution_primary direct
_atom_sites_solution_secondary difmap
_audit_creation_method SHELXL-97
_cell_angle_alpha 91.546(2)
_cell_angle_beta 90.233(2)
_cell_angle_gamma 94.030(2)
_cell_formula_units_Z 2
_cell_length_a 10.906(2)
_cell_length_b 11.047(2)
_cell_length_c 15.799(3)
_cell_measurement_reflns_used 9144
_cell_measurement_temperature 293(2)
_cell_measurement_theta_max 28.24
_cell_measurement_theta_min 2.54
_cell_volume 1898.0(6)
_computing_structure_refinement 'SHELXL-97 (Sheldrick, 1997)'
_computing_structure_solution 'SHELXS-97 (Sheldrick, 1990)'
_diffrn_ambient_temperature 293(2)
_diffrn_measured_fraction_theta_full 0.991
_diffrn_measured_fraction_theta_max 0.991
_diffrn_radiation_monochromator graphite
_diffrn_radiation_source 'fine-focus sealed tube'
_diffrn_radiation_type MoK\a
_diffrn_radiation_wavelength 0.71073
_diffrn_reflns_av_R_equivalents 0.0154
_diffrn_reflns_av_sigmaI/netI 0.0219
_diffrn_reflns_limit_h_max 13
_diffrn_reflns_limit_h_min -12
_diffrn_reflns_limit_k_max 13
_diffrn_reflns_limit_k_min -13
_diffrn_reflns_limit_l_max 18
_diffrn_reflns_limit_l_min -19
_diffrn_reflns_number 14114
_diffrn_reflns_theta_full 25.50
_diffrn_reflns_theta_max 25.50
_diffrn_reflns_theta_min 2.54
_exptl_absorpt_coefficient_mu 1.185
_exptl_absorpt_correction_T_max 0.630
_exptl_absorpt_correction_T_min 0.565
_exptl_absorpt_correction_type multi-scan
_exptl_crystal_colour Colorless
_exptl_crystal_density_diffrn 1.675
_exptl_crystal_density_method 'not measured'
_exptl_crystal_description Block
_exptl_crystal_F_000 960
_exptl_crystal_size_max 0.49
_exptl_crystal_size_mid 0.42
_exptl_crystal_size_min 0.39
_refine_diff_density_max 0.326
_refine_diff_density_min -0.757
_refine_diff_density_rms 0.107
_refine_ls_extinction_method none
_refine_ls_goodness_of_fit_ref 1.008
_refine_ls_hydrogen_treatment mixed
_refine_ls_matrix_type full
_refine_ls_number_parameters 517
_refine_ls_number_reflns 7010
_refine_ls_number_restraints 6
_refine_ls_restrained_S_all 1.008
_refine_ls_R_factor_all 0.0283
_refine_ls_R_factor_gt 0.0240
_refine_ls_shift/su_max 0.054
_refine_ls_shift/su_mean 0.001
_refine_ls_structure_factor_coef Fsqd
_refine_ls_weighting_details 'calc w=1/[\s^2^(Fo^2^)+(0.0347P)^2^+0.9051P] where P=(Fo^2^+2Fc^2^)/3'
_refine_ls_weighting_scheme calc
_refine_ls_wR_factor_gt 0.0601
_refine_ls_wR_factor_ref 0.0632
_reflns_number_gt 6224
_reflns_number_total 7010
_reflns_threshold_expression >2sigma(I)
_cod_data_source_file b901418g.txt
_cod_data_source_block d
_cod_depositor_comments
;
The following automatic conversions were performed:
'_symmetry_cell_setting' value 'Triclinic' changed to 'triclinic'
according to '/home/saulius/struct/CIF-dictionaries/cif_core.dic'
dictionary named 'cif_core.dic' version 2.4.1 from
2010-06-29.

'_exptl_absorpt_correction_type' value 'Multi-scan' changed
to 'multi-scan' according to
'/home/saulius/struct/CIF-dictionaries/cif_core.dic' dictionary named
'cif_core.dic' version 2.4.1 from 2010-06-29.

Automatic conversion script
Id: cif_fix_enum 1527 2010-12-29 10:47:43Z saulius 
;
_cod_original_cell_volume 1898.1(7)
_cod_original_sg_symbol_H-M P-1
_cod_database_code 7001608

loop_
_symmetry_equiv_pos_as_xyz
'x, y, z'
'-x, -y, -z'

loop_
_atom_site_label
_atom_site_type_symbol
_atom_site_fract_x
_atom_site_fract_y
_atom_site_fract_z
_atom_site_U_iso_or_equiv
_atom_site_adp_type
_atom_site_occupancy
_atom_site_symmetry_multiplicity
_atom_site_calc_flag
_atom_site_refinement_flags
_atom_site_disorder_assembly
_atom_site_disorder_group
Cd1 Cd 0.861908(16) 0.387860(15) 0.197265(11) 0.03472(6) Uani 1 1 d . . .
Cd2 Cd 0.621299(14) 0.149532(16) 0.309056(10) 0.03326(6) Uani 1 1 d . . .
O1 O 0.3516(3) 0.7799(3) 0.40117(19) 0.0879(8) Uani 1 1 d D . .
O2 O 0.2273(3) 0.6659(3) 0.0760(2) 0.1038(10) Uani 1 1 d D . .
O3 O 0.78498(15) 0.30255(16) 0.33735(12) 0.0423(4) Uani 1 1 d . . .
O4 O 0.97655(16) 0.2957(2) 0.29629(14) 0.0618(6) Uani 1 1 d . . .
O5 O 1.34363(17) -0.08390(19) 0.56058(12) 0.0513(5) Uani 1 1 d . . .
O6 O 1.4180(2) 0.07858(19) 0.63098(12) 0.0566(5) Uani 1 1 d . . .
O7 O 0.7316(2) 0.04042(17) 0.21742(13) 0.0616(6) Uani 1 1 d . . .
O8 O 0.71436(17) 0.21926(15) 0.16368(12) 0.0468(4) Uani 1 1 d . . .
O9 O 1.0626(2) -0.34454(18) -0.07134(12) 0.0547(5) Uani 1 1 d . . .
O10 O 0.8929(2) -0.4303(2) -0.12970(13) 0.0635(6) Uani 1 1 d . . .
N1 N 0.92042(19) 0.58561(18) 0.24423(12) 0.0384(5) Uani 1 1 d . . .
N2 N 0.69496(19) 0.50818(18) 0.18431(13) 0.0378(5) Uani 1 1 d . . .
N3 N 0.48747(17) 0.30251(18) 0.33104(12) 0.0351(4) Uani 1 1 d . . .
N4 N 0.43044(19) 0.09127(18) 0.24607(13) 0.0394(5) Uani 1 1 d . . .
C1 C 1.0355(3) 0.6215(3) 0.26971(18) 0.0497(7) Uani 1 1 d . . .
H1 H 1.0941 0.5642 0.2698 0.060 Uiso 1 1 calc R . .
C2 C 1.0705(3) 0.7385(3) 0.29555(19) 0.0575(8) Uani 1 1 d . . .
H2 H 1.1505 0.7602 0.3136 0.069 Uiso 1 1 calc R . .
C3 C 0.9833(3) 0.8227(3) 0.2939(2) 0.0598(8) Uani 1 1 d . . .
H3 H 1.0044 0.9029 0.3105 0.072 Uiso 1 1 calc R . .
C4 C 0.8654(3) 0.7885(2) 0.26784(18) 0.0493(7) Uani 1 1 d . . .
H4 H 0.8065 0.8453 0.2663 0.059 Uiso 1 1 calc R . .
C5 C 0.8352(2) 0.6682(2) 0.24383(14) 0.0356(5) Uani 1 1 d . . .
C6 C 0.7091(2) 0.6230(2) 0.21552(15) 0.0366(5) Uani 1 1 d . . .
C7 C 0.6101(3) 0.6951(3) 0.2206(2) 0.0549(8) Uani 1 1 d . . .
H7 H 0.6206 0.7739 0.2429 0.066 Uiso 1 1 calc R . .
C8 C 0.4958(3) 0.6487(3) 0.1923(2) 0.0679(9) Uani 1 1 d . . .
H8 H 0.4286 0.6959 0.1960 0.081 Uiso 1 1 calc R . .
C9 C 0.4820(3) 0.5328(3) 0.1589(2) 0.0590(8) Uani 1 1 d . . .
H9 H 0.4062 0.5007 0.1384 0.071 Uiso 1 1 calc R . .
C10 C 0.5838(3) 0.4651(3) 0.15635(18) 0.0496(7) Uani 1 1 d . . .
H10 H 0.5747 0.3861 0.1343 0.060 Uiso 1 1 calc R . .
C11 C 0.5188(2) 0.4050(3) 0.37529(18) 0.0467(6) Uani 1 1 d . . .
H11 H 0.5980 0.4162 0.3975 0.056 Uiso 1 1 calc R . .
C12 C 0.4393(3) 0.4946(3) 0.38958(19) 0.0507(7) Uani 1 1 d . . .
H12 H 0.4645 0.5653 0.4200 0.061 Uiso 1 1 calc R . .
C13 C 0.3215(3) 0.4773(3) 0.35771(19) 0.0508(7) Uani 1 1 d . . .
H13 H 0.2658 0.5363 0.3666 0.061 Uiso 1 1 calc R . .
C14 C 0.2865(2) 0.3715(2) 0.31245(18) 0.0446(6) Uani 1 1 d . . .
H14 H 0.2071 0.3584 0.2908 0.053 Uiso 1 1 calc R . .
C15 C 0.3715(2) 0.2853(2) 0.29977(14) 0.0316(5) Uani 1 1 d . . .
C16 C 0.3406(2) 0.1682(2) 0.25292(14) 0.0329(5) Uani 1 1 d . . .
C17 C 0.2246(2) 0.1375(3) 0.21841(18) 0.0501(7) Uani 1 1 d . . .
H17 H 0.1629 0.1913 0.2228 0.060 Uiso 1 1 calc R . .
C18 C 0.2027(3) 0.0263(3) 0.1777(2) 0.0618(8) Uani 1 1 d . . .
H18 H 0.1255 0.0047 0.1545 0.074 Uiso 1 1 calc R . .
C19 C 0.2936(3) -0.0527(3) 0.1714(2) 0.0584(8) Uani 1 1 d . . .
H19 H 0.2797 -0.1283 0.1445 0.070 Uiso 1 1 calc R . .
C20 C 0.4070(3) -0.0160(2) 0.20636(18) 0.0511(7) Uani 1 1 d . . .
H20 H 0.4698 -0.0685 0.2020 0.061 Uiso 1 1 calc R . .
C21 C 0.8935(2) 0.2720(3) 0.34852(18) 0.0474(7) Uani 1 1 d . . .
C22 C 0.9213(3) 0.2032(4) 0.4277(3) 0.0951(16) Uani 1 1 d . . .
H22A H 0.8592 0.2182 0.4697 0.114 Uiso 1 1 calc R . .
H22B H 0.9147 0.1169 0.4137 0.114 Uiso 1 1 calc R . .
C23 C 1.0465(2) 0.2362(3) 0.46642(19) 0.0525(8) Uani 1 1 d . . .
C24 C 1.0691(3) 0.3444(3) 0.5106(2) 0.0657(10) Uani 1 1 d . . .
H24 H 1.0071 0.3977 0.5158 0.079 Uiso 1 1 calc R . .
C25 C 1.1821(3) 0.3752(3) 0.5472(2) 0.0632(9) Uani 1 1 d . . .
H25 H 1.1964 0.4491 0.5765 0.076 Uiso 1 1 calc R . .
C26 C 1.2739(3) 0.2961(3) 0.54027(17) 0.0475(6) Uani 1 1 d . . .
H26 H 1.3499 0.3163 0.5658 0.057 Uiso 1 1 calc R . .
C27 C 1.2544(2) 0.1869(2) 0.49579(15) 0.0346(5) Uani 1 1 d . . .
C28 C 1.1400(2) 0.1577(2) 0.45922(15) 0.0396(6) Uani 1 1 d . . .
H28 H 1.1257 0.0843 0.4294 0.048 Uiso 1 1 calc R . .
C29 C 1.3563(3) 0.1018(3) 0.48623(18) 0.0538(8) Uani 1 1 d . . .
H29A H 1.4324 0.1486 0.4739 0.065 Uiso 1 1 calc R . .
H29B H 1.3375 0.0462 0.4386 0.065 Uiso 1 1 calc R . .
C30 C 1.3742(2) 0.0287(3) 0.56576(17) 0.0405(6) Uani 1 1 d . . .
C31 C 0.7491(3) 0.1132(2) 0.15852(18) 0.0454(6) Uani 1 1 d . . .
C32 C 0.8142(4) 0.0713(3) 0.0790(2) 0.0685(10) Uani 1 1 d . . .
H32A H 0.8019 0.1276 0.0342 0.082 Uiso 1 1 calc R . .
H32B H 0.9018 0.0725 0.0903 0.082 Uiso 1 1 calc R . .
C33 C 0.7683(3) -0.0544(2) 0.04936(17) 0.0473(7) Uani 1 1 d . . .
C34 C 0.6469(3) -0.0780(3) 0.0259(2) 0.0677(9) Uani 1 1 d . . .
H34 H 0.5941 -0.0155 0.0287 0.081 Uiso 1 1 calc R . .
C35 C 0.6024(3) -0.1911(4) -0.0014(3) 0.0799(11) Uani 1 1 d . . .
H35 H 0.5204 -0.2048 -0.0174 0.096 Uiso 1 1 calc R . .
C36 C 0.6797(3) -0.2851(3) -0.0051(2) 0.0622(8) Uani 1 1 d . . .
H36 H 0.6493 -0.3622 -0.0234 0.075 Uiso 1 1 calc R . .
C37 C 0.8021(2) -0.2651(2) 0.01849(15) 0.0389(6) Uani 1 1 d . . .
C38 C 0.8443(2) -0.1494(2) 0.04512(15) 0.0374(5) Uani 1 1 d . . .
H38 H 0.9265 -0.1350 0.0607 0.045 Uiso 1 1 calc R . .
C39 C 0.8861(3) -0.3679(3) 0.01687(17) 0.0528(7) Uani 1 1 d . . .
H39A H 0.8387 -0.4428 0.0293 0.063 Uiso 1 1 calc R . .
H39B H 0.9481 -0.3531 0.0608 0.063 Uiso 1 1 calc R . .
C40 C 0.9497(3) -0.3827(2) -0.06855(17) 0.0440(6) Uani 1 1 d . . .
H2W H 0.4225(18) 0.811(3) 0.3804(16) 0.066 Uiso 1 1 d D . .
H3W H 0.172(2) 0.672(3) 0.0344(15) 0.066 Uiso 1 1 d D . .
H1W H 0.343(3) 0.815(3) 0.4521(11) 0.066 Uiso 1 1 d D . .
H4W H 0.209(3) 0.5958(18) 0.1007(17) 0.066 Uiso 1 1 d D . .

loop_
_atom_site_aniso_label
_atom_site_aniso_U_11
_atom_site_aniso_U_22
_atom_site_aniso_U_33
_atom_site_aniso_U_23
_atom_site_aniso_U_13
_atom_site_aniso_U_12
Cd1 0.04278(11) 0.02760(10) 0.03474(10) -0.00154(7) -0.00236(7) 0.01041(7)
Cd2 0.02738(9) 0.03739(11) 0.03556(10) -0.00042(7) -0.00241(7) 0.00700(7)
O1 0.0803(18) 0.0791(18) 0.099(2) -0.0305(16) -0.0013(15) -0.0180(14)
O2 0.115(2) 0.080(2) 0.112(2) 0.0003(17) -0.048(2) -0.0229(18)
O3 0.0262(8) 0.0473(10) 0.0536(11) 0.0062(8) -0.0092(7) 0.0035(7)
O4 0.0317(10) 0.0869(16) 0.0703(14) 0.0387(12) 0.0052(9) 0.0141(10)
O5 0.0422(10) 0.0598(13) 0.0513(11) 0.0133(9) -0.0055(8) -0.0036(9)
O6 0.0721(14) 0.0544(12) 0.0450(11) 0.0058(9) -0.0040(10) 0.0153(10)
O7 0.0869(16) 0.0393(11) 0.0619(13) 0.0080(9) 0.0276(11) 0.0240(10)
O8 0.0523(11) 0.0282(9) 0.0601(12) -0.0100(8) 0.0020(9) 0.0085(8)
O9 0.0703(14) 0.0436(11) 0.0501(11) -0.0035(9) 0.0115(10) 0.0050(10)
O10 0.0761(15) 0.0701(14) 0.0449(12) -0.0101(10) 0.0040(10) 0.0133(12)
N1 0.0412(12) 0.0365(11) 0.0380(11) -0.0065(9) -0.0042(9) 0.0092(9)
N2 0.0440(12) 0.0296(10) 0.0406(11) -0.0015(8) -0.0043(9) 0.0101(9)
N3 0.0266(10) 0.0380(11) 0.0405(11) -0.0026(9) -0.0027(8) 0.0029(8)
N4 0.0396(11) 0.0329(11) 0.0458(12) 0.0003(9) -0.0106(9) 0.0053(9)
C1 0.0454(15) 0.0529(17) 0.0511(16) -0.0098(13) -0.0063(12) 0.0101(13)
C2 0.0504(17) 0.062(2) 0.0582(18) -0.0108(15) -0.0034(14) -0.0055(15)
C3 0.071(2) 0.0388(16) 0.068(2) -0.0095(14) -0.0021(16) -0.0094(15)
C4 0.0619(18) 0.0317(14) 0.0548(17) -0.0047(12) -0.0006(14) 0.0091(12)
C5 0.0457(14) 0.0311(12) 0.0308(12) -0.0020(9) -0.0004(10) 0.0085(10)
C6 0.0465(14) 0.0312(12) 0.0332(12) -0.0022(10) -0.0023(10) 0.0125(10)
C7 0.0540(17) 0.0404(15) 0.071(2) -0.0172(14) -0.0143(15) 0.0191(13)
C8 0.0539(19) 0.061(2) 0.092(3) -0.0174(18) -0.0185(17) 0.0286(16)
C9 0.0492(17) 0.0566(18) 0.072(2) -0.0103(15) -0.0202(15) 0.0130(14)
C10 0.0548(17) 0.0380(15) 0.0561(17) -0.0071(12) -0.0133(13) 0.0081(12)
C11 0.0301(13) 0.0509(16) 0.0578(17) -0.0122(13) -0.0087(12) 0.0003(11)
C12 0.0451(15) 0.0437(15) 0.0624(18) -0.0154(13) -0.0059(13) 0.0034(12)
C13 0.0422(15) 0.0464(16) 0.0650(18) -0.0103(13) -0.0048(13) 0.0165(12)
C14 0.0320(13) 0.0444(15) 0.0577(17) -0.0016(12) -0.0088(11) 0.0071(11)
C15 0.0250(11) 0.0359(12) 0.0343(12) 0.0038(9) -0.0018(9) 0.0030(9)
C16 0.0303(12) 0.0369(13) 0.0316(12) 0.0044(10) -0.0020(9) 0.0006(10)
C17 0.0333(13) 0.0563(17) 0.0603(18) -0.0066(14) -0.0145(12) 0.0041(12)
C18 0.0502(17) 0.061(2) 0.071(2) -0.0091(16) -0.0245(15) -0.0092(15)
C19 0.072(2) 0.0424(16) 0.0591(18) -0.0058(13) -0.0181(16) -0.0058(15)
C20 0.0599(18) 0.0369(15) 0.0568(17) -0.0024(12) -0.0168(14) 0.0083(13)
C21 0.0285(13) 0.0577(17) 0.0564(17) 0.0218(13) -0.0094(12) -0.0007(12)
C22 0.0284(15) 0.154(4) 0.104(3) 0.090(3) -0.0224(17) -0.0183(19)
C23 0.0276(13) 0.076(2) 0.0551(17) 0.0390(16) -0.0031(12) 0.0015(13)
C24 0.062(2) 0.065(2) 0.076(2) 0.0341(18) 0.0230(17) 0.0375(17)
C25 0.093(3) 0.0421(17) 0.0557(19) 0.0031(14) 0.0058(17) 0.0090(17)
C26 0.0461(15) 0.0486(16) 0.0466(15) 0.0071(12) -0.0117(12) -0.0065(12)
C27 0.0282(11) 0.0432(14) 0.0335(12) 0.0121(10) -0.0014(9) 0.0063(10)
C28 0.0393(13) 0.0421(14) 0.0370(13) 0.0109(10) -0.0075(11) -0.0042(11)
C29 0.0524(16) 0.069(2) 0.0442(15) 0.0207(14) 0.0128(13) 0.0291(15)
C30 0.0243(11) 0.0546(17) 0.0453(15) 0.0157(12) 0.0070(10) 0.0157(11)
C31 0.0546(16) 0.0290(13) 0.0527(16) -0.0083(11) 0.0092(13) 0.0055(11)
C32 0.103(3) 0.0322(15) 0.070(2) -0.0063(14) 0.0424(19) 0.0017(16)
C33 0.0666(18) 0.0342(14) 0.0420(14) -0.0038(11) 0.0151(13) 0.0097(12)
C34 0.066(2) 0.067(2) 0.075(2) -0.0083(17) -0.0031(17) 0.0400(17)
C35 0.0515(19) 0.095(3) 0.094(3) -0.025(2) -0.0223(18) 0.0200(19)
C36 0.0627(19) 0.0531(18) 0.069(2) -0.0242(15) -0.0097(16) -0.0007(15)
C37 0.0532(15) 0.0327(13) 0.0322(12) -0.0039(10) 0.0073(11) 0.0136(11)
C38 0.0403(13) 0.0370(13) 0.0351(13) -0.0044(10) 0.0069(10) 0.0054(10)
C39 0.079(2) 0.0412(15) 0.0418(15) 0.0065(12) 0.0172(14) 0.0293(15)
C40 0.0666(19) 0.0264(12) 0.0414(15) 0.0023(10) 0.0100(13) 0.0201(12)

loop_
_atom_type_symbol
_atom_type_description
_atom_type_scat_dispersion_real
_atom_type_scat_dispersion_imag
_atom_type_scat_source
C C 0.0033 0.0016 'International Tables Vol C Tables 4.2.6.8 and 6.1.1.4'
H H 0.0000 0.0000 'International Tables Vol C Tables 4.2.6.8 and 6.1.1.4'
N N 0.0061 0.0033 'International Tables Vol C Tables 4.2.6.8 and 6.1.1.4'
O O 0.0106 0.0060 'International Tables Vol C Tables 4.2.6.8 and 6.1.1.4'
Cd Cd -0.8075 1.2024 'International Tables Vol C Tables 4.2.6.8 and 6.1.1.4'

loop_
_geom_angle_atom_site_label_1
_geom_angle_atom_site_label_2
_geom_angle_atom_site_label_3
_geom_angle
_geom_angle_site_symmetry_1
_geom_angle_site_symmetry_3
_geom_angle_publ_flag
O9 Cd1 O4 107.44(8) 2_755 . ?
O9 Cd1 N1 112.49(7) 2_755 . ?
O4 Cd1 N1 95.26(8) . . ?
O9 Cd1 N2 110.51(8) 2_755 . ?
O4 Cd1 N2 142.05(7) . . ?
N1 Cd1 N2 70.74(7) . . ?
O9 Cd1 O8 84.02(7) 2_755 . ?
O4 Cd1 O8 98.46(7) . . ?
N1 Cd1 O8 154.20(7) . . ?
N2 Cd1 O8 85.16(7) . . ?
O9 Cd1 O3 145.64(7) 2_755 . ?
O4 Cd1 O3 53.52(6) . . ?
N1 Cd1 O3 98.66(7) . . ?
N2 Cd1 O3 92.78(6) . . ?
O8 Cd1 O3 72.81(6) . . ?
O5 Cd2 O7 107.48(8) 2_756 . ?
O5 Cd2 N3 104.00(7) 2_756 . ?
O7 Cd2 N3 148.52(7) . . ?
O5 Cd2 N4 117.56(7) 2_756 . ?
O7 Cd2 N4 95.12(8) . . ?
N3 Cd2 N4 70.37(7) . . ?
O5 Cd2 O3 86.57(6) 2_756 . ?
O7 Cd2 O3 94.65(7) . . ?
N3 Cd2 O3 86.60(6) . . ?
N4 Cd2 O3 149.55(6) . . ?
O5 Cd2 O8 147.39(6) 2_756 . ?
O7 Cd2 O8 52.60(6) . . ?
N3 Cd2 O8 98.80(6) . . ?
N4 Cd2 O8 91.85(7) . . ?
O3 Cd2 O8 71.72(6) . . ?
H2W O1 H1W 107.0(15) . . ?
H3W O2 H4W 107.1(15) . . ?
C21 O3 Cd2 119.89(17) . . ?
C21 O3 Cd1 86.24(15) . . ?
Cd2 O3 Cd1 108.92(7) . . ?
C21 O4 Cd1 98.37(15) . . ?
C30 O5 Cd2 104.14(16) . 2_756 ?
C31 O7 Cd2 101.45(16) . . ?
C31 O8 Cd1 119.81(17) . . ?
C31 O8 Cd2 84.18(16) . . ?
Cd1 O8 Cd2 105.94(7) . . ?
C40 O9 Cd1 109.70(17) . 2_755 ?
C1 N1 C5 118.7(2) . . ?
C1 N1 Cd1 123.18(17) . . ?
C5 N1 Cd1 118.12(16) . . ?
C10 N2 C6 118.9(2) . . ?
C10 N2 Cd1 123.42(17) . . ?
C6 N2 Cd1 117.28(16) . . ?
C11 N3 C15 118.5(2) . . ?
C11 N3 Cd2 122.95(16) . . ?
C15 N3 Cd2 118.51(15) . . ?
C20 N4 C16 119.2(2) . . ?
C20 N4 Cd2 122.61(18) . . ?
C16 N4 Cd2 118.12(15) . . ?
N1 C1 C2 123.1(3) . . ?
N1 C1 H1 118.4 . . ?
C2 C1 H1 118.4 . . ?
C3 C2 C1 117.8(3) . . ?
C3 C2 H2 121.1 . . ?
C1 C2 H2 121.1 . . ?
C4 C3 C2 120.1(3) . . ?
C4 C3 H3 119.9 . . ?
C2 C3 H3 119.9 . . ?
C3 C4 C5 119.2(3) . . ?
C3 C4 H4 120.4 . . ?
C5 C4 H4 120.4 . . ?
N1 C5 C4 120.9(2) . . ?
N1 C5 C6 116.3(2) . . ?
C4 C5 C6 122.8(2) . . ?
N2 C6 C7 120.9(2) . . ?
N2 C6 C5 117.0(2) . . ?
C7 C6 C5 122.1(2) . . ?
C8 C7 C6 119.4(3) . . ?
C8 C7 H7 120.3 . . ?
C6 C7 H7 120.3 . . ?
C9 C8 C7 119.6(3) . . ?
C9 C8 H8 120.2 . . ?
C7 C8 H8 120.2 . . ?
C8 C9 C10 118.2(3) . . ?
C8 C9 H9 120.9 . . ?
C10 C9 H9 120.9 . . ?
N2 C10 C9 122.9(3) . . ?
N2 C10 H10 118.5 . . ?
C9 C10 H10 118.5 . . ?
N3 C11 C12 123.1(2) . . ?
N3 C11 H11 118.5 . . ?
C12 C11 H11 118.5 . . ?
C11 C12 C13 118.4(3) . . ?
C11 C12 H12 120.8 . . ?
C13 C12 H12 120.8 . . ?
C12 C13 C14 119.6(3) . . ?
C12 C13 H13 120.2 . . ?
C14 C13 H13 120.2 . . ?
C13 C14 C15 119.1(2) . . ?
C13 C14 H14 120.5 . . ?
C15 C14 H14 120.5 . . ?
N3 C15 C14 121.3(2) . . ?
N3 C15 C16 116.3(2) . . ?
C14 C15 C16 122.4(2) . . ?
N4 C16 C17 120.7(2) . . ?
N4 C16 C15 116.7(2) . . ?
C17 C16 C15 122.6(2) . . ?
C18 C17 C16 119.0(3) . . ?
C18 C17 H17 120.5 . . ?
C16 C17 H17 120.5 . . ?
C19 C18 C17 120.4(3) . . ?
C19 C18 H18 119.8 . . ?
C17 C18 H18 119.8 . . ?
C18 C19 C20 117.6(3) . . ?
C18 C19 H19 121.2 . . ?
C20 C19 H19 121.2 . . ?
N4 C20 C19 123.0(3) . . ?
N4 C20 H20 118.5 . . ?
C19 C20 H20 118.5 . . ?
O4 C21 O3 121.8(2) . . ?
O4 C21 C22 119.8(2) . . ?
O3 C21 C22 118.3(2) . . ?
C23 C22 C21 114.7(2) . . ?
C23 C22 H22A 108.6 . . ?
C21 C22 H22A 108.6 . . ?
C23 C22 H22B 108.6 . . ?
C21 C22 H22B 108.6 . . ?
H22A C22 H22B 107.6 . . ?
C24 C23 C28 118.8(3) . . ?
C24 C23 C22 120.3(3) . . ?
C28 C23 C22 120.9(3) . . ?
C25 C24 C23 121.1(3) . . ?
C25 C24 H24 119.5 . . ?
C23 C24 H24 119.5 . . ?
C24 C25 C26 119.6(3) . . ?
C24 C25 H25 120.2 . . ?
C26 C25 H25 120.2 . . ?
C25 C26 C27 120.8(3) . . ?
C25 C26 H26 119.6 . . ?
C27 C26 H26 119.6 . . ?
C26 C27 C28 118.7(2) . . ?
C26 C27 C29 120.6(2) . . ?
C28 C27 C29 120.7(3) . . ?
C27 C28 C23 121.1(3) . . ?
C27 C28 H28 119.5 . . ?
C23 C28 H28 119.5 . . ?
C27 C29 C30 112.5(2) . . ?
C27 C29 H29A 109.1 . . ?
C30 C29 H29A 109.1 . . ?
C27 C29 H29B 109.1 . . ?
C30 C29 H29B 109.1 . . ?
H29A C29 H29B 107.8 . . ?
O6 C30 O5 122.4(2) . . ?
O6 C30 C29 120.7(3) . . ?
O5 C30 C29 116.9(3) . . ?
O7 C31 O8 121.6(2) . . ?
O7 C31 C32 118.7(2) . . ?
O8 C31 C32 119.6(3) . . ?
C33 C32 C31 112.4(2) . . ?
C33 C32 H32A 109.1 . . ?
C31 C32 H32A 109.1 . . ?
C33 C32 H32B 109.1 . . ?
C31 C32 H32B 109.1 . . ?
H32A C32 H32B 107.8 . . ?
C34 C33 C38 117.9(3) . . ?
C34 C33 C32 120.1(3) . . ?
C38 C33 C32 122.0(3) . . ?
C35 C34 C33 121.5(3) . . ?
C35 C34 H34 119.2 . . ?
C33 C34 H34 119.2 . . ?
C34 C35 C36 119.9(3) . . ?
C34 C35 H35 120.1 . . ?
C36 C35 H35 120.1 . . ?
C35 C36 C37 120.3(3) . . ?
C35 C36 H36 119.9 . . ?
C37 C36 H36 119.9 . . ?
C38 C37 C36 118.3(2) . . ?
C38 C37 C39 121.0(3) . . ?
C36 C37 C39 120.6(3) . . ?
C37 C38 C33 122.1(3) . . ?
C37 C38 H38 118.9 . . ?
C33 C38 H38 118.9 . . ?
C37 C39 C40 112.5(2) . . ?
C37 C39 H39A 109.1 . . ?
C40 C39 H39A 109.1 . . ?
C37 C39 H39B 109.1 . . ?
C40 C39 H39B 109.1 . . ?
H39A C39 H39B 107.8 . . ?
O10 C40 O9 123.3(3) . . ?
O10 C40 C39 120.5(3) . . ?
O9 C40 C39 116.2(3) . . ?

loop_
_geom_bond_atom_site_label_1
_geom_bond_atom_site_label_2
_geom_bond_distance
_geom_bond_site_symmetry_2
_geom_bond_publ_flag
Cd1 O9 2.2096(19) 2_755 ?
Cd1 O4 2.3016(18) . ?
Cd1 N1 2.333(2) . ?
Cd1 N2 2.340(2) . ?
Cd1 O8 2.4205(18) . ?
Cd1 O3 2.5509(18) . ?
Cd2 O5 2.2422(19) 2_756 ?
Cd2 O7 2.2625(19) . ?
Cd2 N3 2.329(2) . ?
Cd2 N4 2.345(2) . ?
Cd2 O3 2.4027(17) . ?
Cd2 O8 2.627(2) . ?
O1 H2W 0.890(10) . ?
O1 H1W 0.892(10) . ?
O2 H3W 0.895(10) . ?
O2 H4W 0.888(10) . ?
O3 C21 1.266(3) . ?
O4 C21 1.247(3) . ?
O5 C30 1.266(3) . ?
O5 Cd2 2.2422(19) 2_756 ?
O6 C30 1.234(3) . ?
O7 C31 1.253(3) . ?
O8 C31 1.257(3) . ?
O9 C40 1.274(3) . ?
O9 Cd1 2.2096(19) 2_755 ?
O10 C40 1.231(3) . ?
N1 C1 1.346(3) . ?
N1 C5 1.347(3) . ?
N2 C10 1.340(3) . ?
N2 C6 1.347(3) . ?
N3 C11 1.337(3) . ?
N3 C15 1.355(3) . ?
N4 C20 1.333(3) . ?
N4 C16 1.344(3) . ?
C1 C2 1.373(4) . ?
C1 H1 0.9300 . ?
C2 C3 1.376(5) . ?
C2 H2 0.9300 . ?
C3 C4 1.373(4) . ?
C3 H3 0.9300 . ?
C4 C5 1.389(3) . ?
C4 H4 0.9300 . ?
C5 C6 1.492(3) . ?
C6 C7 1.387(4) . ?
C7 C8 1.382(4) . ?
C7 H7 0.9300 . ?
C8 C9 1.370(4) . ?
C8 H8 0.9300 . ?
C9 C10 1.382(4) . ?
C9 H9 0.9300 . ?
C10 H10 0.9300 . ?
C11 C12 1.377(4) . ?
C11 H11 0.9300 . ?
C12 C13 1.377(4) . ?
C12 H12 0.9300 . ?
C13 C14 1.382(4) . ?
C13 H13 0.9300 . ?
C14 C15 1.387(3) . ?
C14 H14 0.9300 . ?
C15 C16 1.489(3) . ?
C16 C17 1.392(3) . ?
C17 C18 1.376(4) . ?
C17 H17 0.9300 . ?
C18 C19 1.369(5) . ?
C18 H18 0.9300 . ?
C19 C20 1.382(4) . ?
C19 H19 0.9300 . ?
C20 H20 0.9300 . ?
C21 C22 1.522(4) . ?
C22 C23 1.511(4) . ?
C22 H22A 0.9700 . ?
C22 H22B 0.9700 . ?
C23 C24 1.375(5) . ?
C23 C28 1.387(4) . ?
C24 C25 1.377(5) . ?
C24 H24 0.9300 . ?
C25 C26 1.377(4) . ?
C25 H25 0.9300 . ?
C26 C27 1.383(4) . ?
C26 H26 0.9300 . ?
C27 C28 1.386(3) . ?
C27 C29 1.510(3) . ?
C28 H28 0.9300 . ?
C29 C30 1.531(3) . ?
C29 H29A 0.9700 . ?
C29 H29B 0.9700 . ?
C31 C32 1.523(4) . ?
C32 C33 1.504(4) . ?
C32 H32A 0.9700 . ?
C32 H32B 0.9700 . ?
C33 C34 1.379(4) . ?
C33 C38 1.383(4) . ?
C34 C35 1.365(5) . ?
C34 H34 0.9300 . ?
C35 C36 1.383(5) . ?
C35 H35 0.9300 . ?
C36 C37 1.386(4) . ?
C36 H36 0.9300 . ?
C37 C38 1.382(3) . ?
C37 C39 1.508(3) . ?
C38 H38 0.9300 . ?
C39 C40 1.530(4) . ?
C39 H39A 0.9700 . ?
C39 H39B 0.9700 . ?

loop_
_geom_hbond_atom_site_label_D
_geom_hbond_atom_site_label_H
_geom_hbond_atom_site_label_A
_geom_hbond_distance_DH
_geom_hbond_distance_HA
_geom_hbond_distance_DA
_geom_hbond_angle_DHA
_geom_hbond_site_symmetry_A
O2 H3W O9 0.895(10) 2.047(13) 2.929(4) 168(3) 1_465
O1 H1W O5 0.892(10) 2.021(12) 2.903(3) 170(3) 1_465
O1 H2W O6 0.890(10) 2.067(15) 2.918(3) 160(2) 2_766

loop_
_geom_torsion_atom_site_label_1
_geom_torsion_atom_site_label_2
_geom_torsion_atom_site_label_3
_geom_torsion_atom_site_label_4
_geom_torsion
_geom_torsion_site_symmetry_1
_geom_torsion_site_symmetry_2
_geom_torsion_site_symmetry_3
_geom_torsion_site_symmetry_4
_geom_torsion_publ_flag
O5 Cd2 O3 C21 64.5(2) 2_756 . . . ?
O7 Cd2 O3 C21 -42.8(2) . . . . ?
N3 Cd2 O3 C21 168.8(2) . . . . ?
N4 Cd2 O3 C21 -151.12(19) . . . . ?
O8 Cd2 O3 C21 -90.8(2) . . . . ?
O5 Cd2 O3 Cd1 161.24(8) 2_756 . . . ?
O7 Cd2 O3 Cd1 53.96(8) . . . . ?
N3 Cd2 O3 Cd1 -94.50(7) . . . . ?
N4 Cd2 O3 Cd1 -54.40(16) . . . . ?
O8 Cd2 O3 Cd1 5.93(6) . . . . ?
O9 Cd1 O3 C21 64.2(2) 2_755 . . . ?
O4 Cd1 O3 C21 -0.90(17) . . . . ?
N1 Cd1 O3 C21 -91.06(17) . . . . ?
N2 Cd1 O3 C21 -161.99(17) . . . . ?
O8 Cd1 O3 C21 113.95(17) . . . . ?
O9 Cd1 O3 Cd2 -56.17(14) 2_755 . . . ?
O4 Cd1 O3 Cd2 -121.26(11) . . . . ?
N1 Cd1 O3 Cd2 148.58(7) . . . . ?
N2 Cd1 O3 Cd2 77.66(8) . . . . ?
O8 Cd1 O3 Cd2 -6.40(6) . . . . ?
O9 Cd1 O4 C21 -146.63(19) 2_755 . . . ?
N1 Cd1 O4 C21 97.8(2) . . . . ?
N2 Cd1 O4 C21 32.7(3) . . . . ?
O8 Cd1 O4 C21 -60.3(2) . . . . ?
O3 Cd1 O4 C21 0.92(17) . . . . ?
O5 Cd2 O7 C31 -152.73(18) 2_756 . . . ?
N3 Cd2 O7 C31 26.2(3) . . . . ?
N4 Cd2 O7 C31 86.26(19) . . . . ?
O3 Cd2 O7 C31 -64.87(19) . . . . ?
O8 Cd2 O7 C31 -2.15(16) . . . . ?
O9 Cd1 O8 C31 67.7(2) 2_755 . . . ?
O4 Cd1 O8 C31 -39.1(2) . . . . ?
N1 Cd1 O8 C31 -160.51(19) . . . . ?
N2 Cd1 O8 C31 178.9(2) . . . . ?
O3 Cd1 O8 C31 -86.7(2) . . . . ?
O9 Cd1 O8 Cd2 160.08(8) 2_755 . . . ?
O4 Cd1 O8 Cd2 53.28(8) . . . . ?
N1 Cd1 O8 Cd2 -68.09(17) . . . . ?
N2 Cd1 O8 Cd2 -88.66(7) . . . . ?
O3 Cd1 O8 Cd2 5.76(5) . . . . ?
O5 Cd2 O8 C31 62.5(2) 2_756 . . . ?
O7 Cd2 O8 C31 2.12(16) . . . . ?
N3 Cd2 O8 C31 -163.34(16) . . . . ?
N4 Cd2 O8 C31 -92.92(16) . . . . ?
O3 Cd2 O8 C31 113.22(17) . . . . ?
O5 Cd2 O8 Cd1 -56.85(14) 2_756 . . . ?
O7 Cd2 O8 Cd1 -117.26(11) . . . . ?
N3 Cd2 O8 Cd1 77.28(7) . . . . ?
N4 Cd2 O8 Cd1 147.71(7) . . . . ?
O3 Cd2 O8 Cd1 -6.15(6) . . . . ?
O9 Cd1 N1 C1 -71.8(2) 2_755 . . . ?
O4 Cd1 N1 C1 39.6(2) . . . . ?
N2 Cd1 N1 C1 -176.7(2) . . . . ?
O8 Cd1 N1 C1 161.57(19) . . . . ?
O3 Cd1 N1 C1 93.4(2) . . . . ?
O9 Cd1 N1 C5 106.65(18) 2_755 . . . ?
O4 Cd1 N1 C5 -142.02(17) . . . . ?
N2 Cd1 N1 C5 1.76(17) . . . . ?
O8 Cd1 N1 C5 -20.0(3) . . . . ?
O3 Cd1 N1 C5 -88.17(17) . . . . ?
O9 Cd1 N2 C10 74.3(2) 2_755 . . . ?
O4 Cd1 N2 C10 -105.0(2) . . . . ?
N1 Cd1 N2 C10 -178.1(2) . . . . ?
O8 Cd1 N2 C10 -7.5(2) . . . . ?
O3 Cd1 N2 C10 -79.9(2) . . . . ?
O9 Cd1 N2 C6 -113.23(18) 2_755 . . . ?
O4 Cd1 N2 C6 67.5(2) . . . . ?
N1 Cd1 N2 C6 -5.66(17) . . . . ?
O8 Cd1 N2 C6 165.02(18) . . . . ?
O3 Cd1 N2 C6 92.54(18) . . . . ?
O5 Cd2 N3 C11 63.8(2) 2_756 . . . ?
O7 Cd2 N3 C11 -115.2(2) . . . . ?
N4 Cd2 N3 C11 178.5(2) . . . . ?
O3 Cd2 N3 C11 -21.8(2) . . . . ?
O8 Cd2 N3 C11 -92.7(2) . . . . ?
O5 Cd2 N3 C15 -114.15(17) 2_756 . . . ?
O7 Cd2 N3 C15 66.9(2) . . . . ?
N4 Cd2 N3 C15 0.53(16) . . . . ?
O3 Cd2 N3 C15 160.25(17) . . . . ?
O8 Cd2 N3 C15 89.35(17) . . . . ?
O5 Cd2 N4 C20 -82.5(2) 2_756 . . . ?
O7 Cd2 N4 C20 30.2(2) . . . . ?
N3 Cd2 N4 C20 -178.5(2) . . . . ?
O3 Cd2 N4 C20 138.5(2) . . . . ?
O8 Cd2 N4 C20 82.8(2) . . . . ?
O5 Cd2 N4 C16 95.37(18) 2_756 . . . ?
O7 Cd2 N4 C16 -151.87(17) . . . . ?
N3 Cd2 N4 C16 -0.58(16) . . . . ?
O3 Cd2 N4 C16 -43.6(2) . . . . ?
O8 Cd2 N4 C16 -99.26(17) . . . . ?
C5 N1 C1 C2 0.1(4) . . . . ?
Cd1 N1 C1 C2 178.5(2) . . . . ?
N1 C1 C2 C3 -0.9(5) . . . . ?
C1 C2 C3 C4 0.6(5) . . . . ?
C2 C3 C4 C5 0.5(5) . . . . ?
C1 N1 C5 C4 1.0(4) . . . . ?
Cd1 N1 C5 C4 -177.44(19) . . . . ?
C1 N1 C5 C6 -179.6(2) . . . . ?
Cd1 N1 C5 C6 1.9(3) . . . . ?
C3 C4 C5 N1 -1.3(4) . . . . ?
C3 C4 C5 C6 179.4(3) . . . . ?
C10 N2 C6 C7 1.5(4) . . . . ?
Cd1 N2 C6 C7 -171.4(2) . . . . ?
C10 N2 C6 C5 -178.4(2) . . . . ?
Cd1 N2 C6 C5 8.7(3) . . . . ?
N1 C5 C6 N2 -7.1(3) . . . . ?
C4 C5 C6 N2 172.2(2) . . . . ?
N1 C5 C6 C7 173.0(3) . . . . ?
C4 C5 C6 C7 -7.7(4) . . . . ?
N2 C6 C7 C8 -0.8(5) . . . . ?
C5 C6 C7 C8 179.1(3) . . . . ?
C6 C7 C8 C9 -0.7(5) . . . . ?
C7 C8 C9 C10 1.4(5) . . . . ?
C6 N2 C10 C9 -0.7(4) . . . . ?
Cd1 N2 C10 C9 171.6(2) . . . . ?
C8 C9 C10 N2 -0.7(5) . . . . ?
C15 N3 C11 C12 -1.0(4) . . . . ?
Cd2 N3 C11 C12 -178.9(2) . . . . ?
N3 C11 C12 C13 0.9(5) . . . . ?
C11 C12 C13 C14 -0.2(5) . . . . ?
C12 C13 C14 C15 -0.3(4) . . . . ?
C11 N3 C15 C14 0.4(4) . . . . ?
Cd2 N3 C15 C14 178.41(19) . . . . ?
C11 N3 C15 C16 -178.5(2) . . . . ?
Cd2 N3 C15 C16 -0.4(3) . . . . ?
C13 C14 C15 N3 0.2(4) . . . . ?
C13 C14 C15 C16 179.0(2) . . . . ?
C20 N4 C16 C17 -0.6(4) . . . . ?
Cd2 N4 C16 C17 -178.61(19) . . . . ?
C20 N4 C16 C15 178.5(2) . . . . ?
Cd2 N4 C16 C15 0.6(3) . . . . ?
N3 C15 C16 N4 -0.1(3) . . . . ?
C14 C15 C16 N4 -178.9(2) . . . . ?
N3 C15 C16 C17 179.1(2) . . . . ?
C14 C15 C16 C17 0.2(4) . . . . ?
N4 C16 C17 C18 0.7(4) . . . . ?
C15 C16 C17 C18 -178.5(3) . . . . ?
C16 C17 C18 C19 0.0(5) . . . . ?
C17 C18 C19 C20 -0.5(5) . . . . ?
C16 N4 C20 C19 0.0(4) . . . . ?
Cd2 N4 C20 C19 177.9(2) . . . . ?
C18 C19 C20 N4 0.6(5) . . . . ?
Cd1 O4 C21 O3 -1.8(3) . . . . ?
Cd1 O4 C21 C22 177.4(3) . . . . ?
Cd2 O3 C21 O4 111.3(3) . . . . ?
Cd1 O3 C21 O4 1.6(3) . . . . ?
Cd2 O3 C21 C22 -67.9(4) . . . . ?
Cd1 O3 C21 C22 -177.6(3) . . . . ?
O4 C21 C22 C23 37.7(6) . . . . ?
O3 C21 C22 C23 -143.1(3) . . . . ?
C21 C22 C23 C24 74.4(5) . . . . ?
C21 C22 C23 C28 -106.5(4) . . . . ?
C28 C23 C24 C25 0.0(4) . . . . ?
C22 C23 C24 C25 179.1(3) . . . . ?
C23 C24 C25 C26 -0.6(5) . . . . ?
C24 C25 C26 C27 1.0(4) . . . . ?
C25 C26 C27 C28 -0.9(4) . . . . ?
C25 C26 C27 C29 178.3(3) . . . . ?
C26 C27 C28 C23 0.3(4) . . . . ?
C29 C27 C28 C23 -178.9(2) . . . . ?
C24 C23 C28 C27 0.1(4) . . . . ?
C22 C23 C28 C27 -179.0(2) . . . . ?
C26 C27 C29 C30 78.7(3) . . . . ?
C28 C27 C29 C30 -102.2(3) . . . . ?
Cd2 O5 C30 O6 3.1(3) 2_756 . . . ?
Cd2 O5 C30 C29 -177.90(17) 2_756 . . . ?
C27 C29 C30 O6 -70.6(3) . . . . ?
C27 C29 C30 O5 110.4(3) . . . . ?
Cd2 O7 C31 O8 4.2(3) . . . . ?
Cd2 O7 C31 C32 -175.8(2) . . . . ?
Cd1 O8 C31 O7 101.5(3) . . . . ?
Cd2 O8 C31 O7 -3.6(3) . . . . ?
Cd1 O8 C31 C32 -78.5(3) . . . . ?
Cd2 O8 C31 C32 176.5(3) . . . . ?
O7 C31 C32 C33 43.8(4) . . . . ?
O8 C31 C32 C33 -136.2(3) . . . . ?
C31 C32 C33 C34 61.4(4) . . . . ?
C31 C32 C33 C38 -118.2(3) . . . . ?
C38 C33 C34 C35 -0.5(5) . . . . ?
C32 C33 C34 C35 179.9(3) . . . . ?
C33 C34 C35 C36 0.6(6) . . . . ?
C34 C35 C36 C37 -0.2(6) . . . . ?
C35 C36 C37 C38 -0.3(5) . . . . ?
C35 C36 C37 C39 178.4(3) . . . . ?
C36 C37 C38 C33 0.4(4) . . . . ?
C39 C37 C38 C33 -178.2(2) . . . . ?
C34 C33 C38 C37 0.0(4) . . . . ?
C32 C33 C38 C37 179.5(2) . . . . ?
C38 C37 C39 C40 -91.6(3) . . . . ?
C36 C37 C39 C40 89.8(3) . . . . ?
Cd1 O9 C40 O10 -3.5(3) 2_755 . . . ?
Cd1 O9 C40 C39 175.70(16) 2_755 . . . ?
C37 C39 C40 O10 -76.4(3) . . . . ?
C37 C39 C40 O9 104.4(3) . . . . ?
